data_4111014
loop_
_publ_author_name
'Suzanne Burling'
'Mary F. Mahon'
'Rachael E. Powell'
'Michael K. Whittlesey'
'Jonathan M. J. Williams'

_publ_section_title
;
 Ruthenium Induced C-N Bond Activation of an N-Heterocyclic Carbene:
 Isolation of C- and N-Bound Tautomers
;
_journal_name_full 'Journal of the American Chemical Society'
_journal_page_first 13702
_journal_page_last 13703
_journal_paper_doi 10.1021/ja065582k
_journal_volume 128
_journal_year 2006
_chemical_formula_sum 'C46 H46 Cl4 N2 O P2 Ru'
_chemical_formula_weight 947.66
_chemical_name_systematic
; 
 ? 
;
_space_group_IT_number 14
_symmetry_cell_setting monoclinic
_symmetry_space_group_name_Hall '-P 2ybc'
_symmetry_space_group_name_H-M 'P 1 21/c 1'
_atom_sites_solution_hydrogens geom
_atom_sites_solution_primary direct
_atom_sites_solution_secondary difmap
_audit_creation_method SHELXL-97
_cell_angle_alpha 90.00
_cell_angle_beta 114.462(1)
_cell_angle_gamma 90.00
_cell_formula_units_Z 4
_cell_length_a 11.9960(1)
_cell_length_b 27.7130(2)
_cell_length_c 14.4600(1)
_cell_measurement_reflns_used 83946
_cell_measurement_temperature 150(2)
_cell_measurement_theta_max 30.034
_cell_measurement_theta_min 2.910
_cell_volume 4375.65(7)
_computing_cell_refinement 'HKL Scalepack (Otwinowski & Minor 1997)'
_computing_data_reduction 'Denzo & Scalepack (Otwinowski & Minor, 1997)'
_computing_molecular_graphics 'ORTEX (P.McArdle, 1995)'
_computing_publication_material 'SHELXL-97/2 (Sheldrick,1997)'
_computing_structure_refinement 'SHELXL-97 (Sheldrick, 1997)'
_computing_structure_solution 'SHELXS-97 (Sheldrick, 1990)'
_diffrn_ambient_temperature 150(2)
_diffrn_measured_fraction_theta_full 0.996
_diffrn_measured_fraction_theta_max 0.996
_diffrn_measurement_device_type kappaCCD
_diffrn_measurement_method kappaCCD
_diffrn_radiation_monochromator graphite
_diffrn_radiation_source 'fine-focus sealed tube'
_diffrn_radiation_type MoK\a
_diffrn_radiation_wavelength 0.71073
_diffrn_reflns_av_R_equivalents 0.0683
_diffrn_reflns_av_sigmaI/netI 0.0553
_diffrn_reflns_limit_h_max 16
_diffrn_reflns_limit_h_min -16
_diffrn_reflns_limit_k_max 39
_diffrn_reflns_limit_k_min -39
_diffrn_reflns_limit_l_max 20
_diffrn_reflns_limit_l_min -19
_diffrn_reflns_number 79030
_diffrn_reflns_theta_full 30.04
_diffrn_reflns_theta_max 30.04
_diffrn_reflns_theta_min 3.70
_exptl_absorpt_coefficient_mu 0.713
_exptl_absorpt_correction_T_max 0.963
_exptl_absorpt_correction_T_min 0.901
_exptl_absorpt_correction_type multi-scan
_exptl_crystal_colour orange
_exptl_crystal_density_diffrn 1.439
_exptl_crystal_description tabloid
_exptl_crystal_F_000 1944
_exptl_crystal_size_max 0.13
_exptl_crystal_size_mid 0.13
_exptl_crystal_size_min 0.07
_refine_diff_density_max 0.568
_refine_diff_density_min -0.858
_refine_diff_density_rms 0.106
_refine_ls_extinction_method none
_refine_ls_goodness_of_fit_ref 1.022
_refine_ls_hydrogen_treatment mixed
_refine_ls_matrix_type full
_refine_ls_number_parameters 532
_refine_ls_number_reflns 12745
_refine_ls_number_restraints 4
_refine_ls_restrained_S_all 1.022
_refine_ls_R_factor_all 0.0681
_refine_ls_R_factor_gt 0.0434
_refine_ls_shift/su_max 0.000
_refine_ls_shift/su_mean 0.000
_refine_ls_structure_factor_coef Fsqd
_refine_ls_weighting_details 'calc w=1/[\s^2^(Fo^2^)+(0.0311P)^2^+4.0511P] where P=(Fo^2^+2Fc^2^)/3'
_refine_ls_weighting_scheme calc
_refine_ls_wR_factor_gt 0.0855
_refine_ls_wR_factor_ref 0.0940
_reflns_number_gt 9686
_reflns_number_total 12745
_reflns_threshold_expression >2sigma(I)
_cod_data_source_file ja065582ksi20060920_075008.cif
_cod_data_source_block c:\x-ray\kappa\k06mkw2\maxus\k06mkw2
_cod_original_cell_volume 4375.65(6)
_cod_database_code 4111014

loop_
_symmetry_equiv_pos_as_xyz
'x, y, z'
'-x, y+1/2, -z+1/2'
'-x, -y, -z'
'x, -y-1/2, z-1/2'

loop_
_atom_site_label
_atom_site_type_symbol
_atom_site_fract_x
_atom_site_fract_y
_atom_site_fract_z
_atom_site_U_iso_or_equiv
_atom_site_adp_type
_atom_site_occupancy
_atom_site_symmetry_multiplicity
_atom_site_calc_flag
_atom_site_refinement_flags
_atom_site_disorder_assembly
_atom_site_disorder_group
Ru1 Ru 0.158628(15) 0.112394(6) 0.218570(13) 0.01682(5) Uani 1 1 d D . .
Cl1 Cl 0.18953(5) 0.20323(2) 0.24082(4) 0.02518(12) Uani 1 1 d . . .
P1 P -0.01246(5) 0.11758(2) 0.25833(4) 0.01895(11) Uani 1 1 d . . .
O1 O -0.00275(17) 0.10072(8) 0.00025(14) 0.0411(5) Uani 1 1 d . . .
N1 N 0.27998(16) 0.10706(7) 0.37968(14) 0.0207(4) Uani 1 1 d . . .
C1 C 0.0567(2) 0.10778(8) 0.08228(19) 0.0259(5) Uani 1 1 d . . .
Cl2 Cl 0.78734(16) 0.16650(7) 0.83189(12) 0.0483(3) Uani 0.80 1 d PD A 1
P2 P 0.32341(5) 0.104044(19) 0.17232(4) 0.01724(11) Uani 1 1 d . . .
N2 N 0.41211(18) 0.12956(8) 0.53230(14) 0.0272(4) Uani 1 1 d . . .
C2 C 0.3389(2) 0.14399(9) 0.43710(17) 0.0237(5) Uani 1 1 d . . .
H2 H 0.3308 0.1765 0.4143 0.028 Uiso 1 1 calc R . .
Cl3 Cl 0.83725(9) 0.08664(3) 0.73099(8) 0.0645(2) Uani 1 1 d D A 1
C3 C 0.3177(2) 0.06647(8) 0.44199(17) 0.0241(5) Uani 1 1 d . . .
Cl4 Cl 0.9043(2) 0.18460(7) 0.69875(18) 0.0808(7) Uani 0.80 1 d PD A 1
C4 C 0.3996(2) 0.08005(9) 0.53628(18) 0.0284(5) Uani 1 1 d . . .
C5 C 0.2728(2) 0.01677(9) 0.4052(2) 0.0335(6) Uani 1 1 d . . .
H5A H 0.3190 -0.0068 0.4576 0.050 Uiso 1 1 calc R . .
H5B H 0.2843 0.0101 0.3431 0.050 Uiso 1 1 calc R . .
H5C H 0.1856 0.0144 0.3906 0.050 Uiso 1 1 calc R . .
C6 C 0.4682(3) 0.05078(12) 0.6300(2) 0.0460(7) Uani 1 1 d . . .
H6A H 0.4560 0.0164 0.6132 0.069 Uiso 1 1 calc R . .
H6B H 0.4377 0.0584 0.6816 0.069 Uiso 1 1 calc R . .
H6C H 0.5557 0.0585 0.6564 0.069 Uiso 1 1 calc R . .
C7 C 0.4345(4) 0.17202(16) 0.6889(3) 0.0688(12) Uani 1 1 d . . .
H7A H 0.3607 0.1915 0.6539 0.103 Uiso 1 1 calc R . .
H7B H 0.4926 0.1900 0.7473 0.103 Uiso 1 1 calc R . .
H7C H 0.4124 0.1418 0.7124 0.103 Uiso 1 1 calc R . .
C8 C 0.4928(2) 0.16079(10) 0.61650(19) 0.0356(6) Uani 1 1 d . . .
H8 H 0.5700 0.1425 0.6553 0.043 Uiso 1 1 calc R . .
C9 C 0.5269(3) 0.20616(10) 0.5768(2) 0.0389(6) Uani 1 1 d . . .
H9A H 0.5609 0.1977 0.5280 0.058 Uiso 1 1 calc R . .
H9B H 0.5882 0.2241 0.6335 0.058 Uiso 1 1 calc R . .
H9C H 0.4539 0.2262 0.5433 0.058 Uiso 1 1 calc R . .
C10 C -0.1465(2) 0.14753(8) 0.16104(17) 0.0227(5) Uani 1 1 d . . .
C11 C -0.1289(2) 0.18636(9) 0.1080(2) 0.0316(5) Uani 1 1 d . . .
H11 H -0.0481 0.1964 0.1210 0.038 Uiso 1 1 calc R . .
C12 C -0.2284(2) 0.21067(10) 0.0359(2) 0.0379(6) Uani 1 1 d . . .
H12 H -0.2152 0.2377 0.0012 0.045 Uiso 1 1 calc R . .
C13 C -0.3460(2) 0.19566(10) 0.0146(2) 0.0373(6) Uani 1 1 d . . .
H13 H -0.4139 0.2117 -0.0360 0.045 Uiso 1 1 calc R . .
C14 C -0.3646(2) 0.15739(11) 0.0669(2) 0.0391(7) Uani 1 1 d . . .
H14 H -0.4457 0.1473 0.0528 0.047 Uiso 1 1 calc R . .
C15 C -0.2661(2) 0.13341(10) 0.1402(2) 0.0330(6) Uani 1 1 d . . .
H15 H -0.2802 0.1072 0.1763 0.040 Uiso 1 1 calc R . .
C16 C -0.0765(2) 0.06064(8) 0.27894(18) 0.0255(5) Uani 1 1 d . . .
C17 C -0.0744(2) 0.02037(10) 0.2230(2) 0.0412(7) Uani 1 1 d . . .
H17 H -0.0404 0.0226 0.1744 0.049 Uiso 1 1 calc R . .
C18 C -0.1218(3) -0.02351(11) 0.2376(3) 0.0554(9) Uani 1 1 d . . .
H18 H -0.1196 -0.0511 0.1993 0.066 Uiso 1 1 calc R . .
C19 C -0.1721(3) -0.02687(11) 0.3076(3) 0.0517(8) Uani 1 1 d . . .
H19 H -0.2033 -0.0569 0.3183 0.062 Uiso 1 1 calc R . .
C20 C -0.1772(3) 0.01270(12) 0.3616(3) 0.0555(9) Uani 1 1 d . . .
H20 H -0.2129 0.0104 0.4091 0.067 Uiso 1 1 calc R . .
C21 C -0.1303(3) 0.05637(11) 0.3474(2) 0.0437(7) Uani 1 1 d . . .
H21 H -0.1348 0.0838 0.3849 0.052 Uiso 1 1 calc R . .
C22 C 0.0131(2) 0.15175(8) 0.37359(17) 0.0226(5) Uani 1 1 d . . .
C23 C 0.0781(2) 0.13107(10) 0.46851(18) 0.0316(5) Uani 1 1 d . . .
H23 H 0.1060 0.0987 0.4730 0.038 Uiso 1 1 calc R . .
C24 C 0.1027(3) 0.15707(10) 0.5565(2) 0.0374(6) Uani 1 1 d . . .
H24 H 0.1452 0.1421 0.6208 0.045 Uiso 1 1 calc R . .
C25 C 0.0660(2) 0.20454(10) 0.5514(2) 0.0336(6) Uani 1 1 d . . .
H25 H 0.0838 0.2224 0.6120 0.040 Uiso 1 1 calc R . .
C26 C 0.0034(2) 0.22583(9) 0.4582(2) 0.0325(6) Uani 1 1 d . . .
H26 H -0.0214 0.2586 0.4546 0.039 Uiso 1 1 calc R . .
C27 C -0.0239(2) 0.19978(8) 0.36903(19) 0.0262(5) Uani 1 1 d . . .
H27 H -0.0677 0.2147 0.3050 0.031 Uiso 1 1 calc R . .
C28 C 0.29981(19) 0.13332(8) 0.05117(16) 0.0192(4) Uani 1 1 d . . .
C29 C 0.3207(2) 0.10970(9) -0.02503(17) 0.0262(5) Uani 1 1 d . . .
H29 H 0.3474 0.0771 -0.0154 0.031 Uiso 1 1 calc R . .
C30 C 0.3031(2) 0.13307(9) -0.11505(18) 0.0316(5) Uani 1 1 d . . .
H30 H 0.3183 0.1163 -0.1660 0.038 Uiso 1 1 calc R . .
C31 C 0.2640(2) 0.18024(9) -0.13106(19) 0.0306(5) Uani 1 1 d . . .
H31 H 0.2534 0.1963 -0.1922 0.037 Uiso 1 1 calc R . .
C32 C 0.2403(2) 0.20402(9) -0.05683(19) 0.0308(5) Uani 1 1 d . . .
H32 H 0.2123 0.2365 -0.0676 0.037 Uiso 1 1 calc R . .
C33 C 0.2570(2) 0.18083(8) 0.03312(18) 0.0275(5) Uani 1 1 d . . .
H33 H 0.2392 0.1974 0.0829 0.033 Uiso 1 1 calc R . .
C34 C 0.3652(2) 0.04288(8) 0.14946(16) 0.0202(4) Uani 1 1 d . . .
C35 C 0.4824(2) 0.03243(8) 0.15608(17) 0.0241(5) Uani 1 1 d . . .
H35 H 0.5452 0.0561 0.1819 0.029 Uiso 1 1 calc R . .
C36 C 0.5079(2) -0.01207(9) 0.12535(18) 0.0307(5) Uani 1 1 d . . .
H36 H 0.5877 -0.0187 0.1298 0.037 Uiso 1 1 calc R . .
C37 C 0.4175(3) -0.04683(9) 0.08832(19) 0.0352(6) Uani 1 1 d . . .
H37 H 0.4350 -0.0772 0.0667 0.042 Uiso 1 1 calc R . .
C38 C 0.3015(2) -0.03741(9) 0.0826(2) 0.0350(6) Uani 1 1 d . . .
H38 H 0.2395 -0.0614 0.0578 0.042 Uiso 1 1 calc R . .
C39 C 0.2755(2) 0.00728(9) 0.11333(19) 0.0281(5) Uani 1 1 d . . .
H39 H 0.1958 0.0135 0.1096 0.034 Uiso 1 1 calc R . .
C40 C 0.47030(19) 0.12797(8) 0.26360(16) 0.0200(4) Uani 1 1 d . . .
C41 C 0.5344(2) 0.10226(9) 0.35263(18) 0.0258(5) Uani 1 1 d . . .
H41 H 0.5011 0.0729 0.3640 0.031 Uiso 1 1 calc R . .
C42 C 0.6455(2) 0.11838(10) 0.42511(19) 0.0319(6) Uani 1 1 d . . .
H42 H 0.6878 0.1003 0.4853 0.038 Uiso 1 1 calc R . .
C43 C 0.6942(2) 0.16126(10) 0.4089(2) 0.0343(6) Uani 1 1 d . . .
H43 H 0.7712 0.1723 0.4574 0.041 Uiso 1 1 calc R . .
C44 C 0.6311(2) 0.18767(10) 0.3225(2) 0.0384(6) Uani 1 1 d . . .
H44 H 0.6644 0.2172 0.3120 0.046 Uiso 1 1 calc R . .
C45 C 0.5189(2) 0.17163(9) 0.25018(19) 0.0294(5) Uani 1 1 d . . .
H45 H 0.4754 0.1906 0.1914 0.035 Uiso 1 1 calc R . .
C55 C 0.8911(3) 0.14316(11) 0.7842(2) 0.0402(6) Uani 1 1 d D . .
H55 H 0.9731 0.1390 0.8421 0.048 Uiso 1 1 calc R A 1
Cl4A Cl 0.9376(8) 0.1619(4) 0.6859(6) 0.097(3) Uani 0.20 1 d P A 2
Cl2A Cl 0.8036(11) 0.1811(4) 0.8047(10) 0.130(5) Uani 0.20 1 d P A 2
H1 H 0.147(2) 0.0542(7) 0.2171(19) 0.035(7) Uiso 1 1 d D . .

loop_
_atom_site_aniso_label
_atom_site_aniso_U_11
_atom_site_aniso_U_22
_atom_site_aniso_U_33
_atom_site_aniso_U_23
_atom_site_aniso_U_13
_atom_site_aniso_U_12
Ru1 0.01798(8) 0.01654(8) 0.01626(9) -0.00004(7) 0.00742(6) 0.00027(6)
Cl1 0.0333(3) 0.0180(2) 0.0248(3) 0.0011(2) 0.0126(2) 0.0007(2)
P1 0.0202(3) 0.0173(3) 0.0213(3) -0.0011(2) 0.0106(2) -0.0002(2)
O1 0.0316(10) 0.0584(13) 0.0289(10) 0.0001(9) 0.0082(8) 0.0012(9)
N1 0.0227(9) 0.0204(9) 0.0205(9) 0.0000(7) 0.0104(8) -0.0012(7)
C1 0.0258(11) 0.0245(12) 0.0327(13) 0.0013(10) 0.0174(10) 0.0006(9)
Cl2 0.0451(7) 0.0548(9) 0.0376(5) -0.0095(5) 0.0098(5) 0.0095(6)
P2 0.0185(2) 0.0162(3) 0.0179(3) 0.0010(2) 0.0083(2) 0.00022(19)
N2 0.0281(10) 0.0310(11) 0.0188(10) -0.0012(8) 0.0059(8) -0.0052(8)
C2 0.0266(11) 0.0227(11) 0.0217(11) 0.0009(9) 0.0099(9) -0.0025(9)
Cl3 0.0713(6) 0.0435(5) 0.0714(6) -0.0189(4) 0.0222(5) 0.0003(4)
C3 0.0245(11) 0.0244(12) 0.0234(11) 0.0055(9) 0.0100(9) 0.0005(9)
Cl4 0.1211(18) 0.0742(12) 0.0510(8) 0.0063(8) 0.0394(10) -0.0323(11)
C4 0.0282(12) 0.0304(13) 0.0243(12) 0.0078(10) 0.0086(10) -0.0002(10)
C5 0.0381(14) 0.0238(12) 0.0343(14) 0.0074(10) 0.0109(12) -0.0005(10)
C6 0.0443(16) 0.0519(19) 0.0304(15) 0.0159(13) 0.0040(13) -0.0061(14)
C7 0.075(2) 0.101(3) 0.0402(18) -0.0315(19) 0.0340(18) -0.040(2)
C8 0.0345(13) 0.0435(16) 0.0224(12) -0.0058(11) 0.0056(11) -0.0104(12)
C9 0.0451(16) 0.0357(15) 0.0335(14) -0.0081(12) 0.0139(13) -0.0118(12)
C10 0.0226(10) 0.0225(11) 0.0235(11) -0.0029(9) 0.0100(9) 0.0012(9)
C11 0.0250(12) 0.0293(13) 0.0386(14) 0.0058(11) 0.0113(11) 0.0039(10)
C12 0.0346(14) 0.0348(15) 0.0415(15) 0.0081(12) 0.0129(12) 0.0109(11)
C13 0.0311(13) 0.0418(16) 0.0299(14) -0.0056(12) 0.0037(11) 0.0144(12)
C14 0.0206(12) 0.0496(18) 0.0428(16) -0.0069(13) 0.0090(11) 0.0010(11)
C15 0.0243(12) 0.0365(15) 0.0378(14) -0.0006(12) 0.0123(11) -0.0023(10)
C16 0.0230(11) 0.0217(11) 0.0319(13) 0.0005(10) 0.0115(10) -0.0019(9)
C17 0.0343(14) 0.0318(14) 0.0632(19) -0.0121(14) 0.0258(14) -0.0075(11)
C18 0.0363(15) 0.0273(15) 0.102(3) -0.0181(16) 0.0286(18) -0.0086(12)
C19 0.0420(16) 0.0288(15) 0.077(2) 0.0158(15) 0.0176(16) -0.0072(12)
C20 0.068(2) 0.052(2) 0.054(2) 0.0025(16) 0.0328(18) -0.0246(17)
C21 0.0549(18) 0.0369(16) 0.0505(18) -0.0057(13) 0.0331(15) -0.0158(13)
C22 0.0220(10) 0.0243(11) 0.0259(12) -0.0036(9) 0.0144(9) -0.0014(9)
C23 0.0391(14) 0.0301(13) 0.0267(13) -0.0014(10) 0.0147(11) 0.0087(11)
C24 0.0456(15) 0.0414(16) 0.0239(13) -0.0010(11) 0.0130(12) 0.0067(12)
C25 0.0403(14) 0.0346(14) 0.0302(13) -0.0131(11) 0.0187(12) -0.0075(11)
C26 0.0408(14) 0.0228(12) 0.0408(15) -0.0071(11) 0.0239(12) -0.0039(10)
C27 0.0324(12) 0.0208(11) 0.0292(12) -0.0007(9) 0.0166(10) -0.0007(9)
C28 0.0187(10) 0.0194(10) 0.0198(10) 0.0017(8) 0.0081(8) -0.0008(8)
C29 0.0328(12) 0.0224(11) 0.0235(11) 0.0011(9) 0.0118(10) 0.0031(10)
C30 0.0451(15) 0.0306(13) 0.0218(12) 0.0014(10) 0.0166(11) 0.0029(11)
C31 0.0359(13) 0.0325(14) 0.0231(12) 0.0080(10) 0.0120(11) 0.0023(11)
C32 0.0390(14) 0.0241(12) 0.0322(13) 0.0096(10) 0.0176(11) 0.0062(10)
C33 0.0397(13) 0.0209(11) 0.0284(12) 0.0050(9) 0.0205(11) 0.0074(10)
C34 0.0256(11) 0.0169(10) 0.0193(10) 0.0018(8) 0.0106(9) 0.0036(8)
C35 0.0257(11) 0.0234(11) 0.0239(11) 0.0034(9) 0.0111(9) 0.0041(9)
C36 0.0334(13) 0.0339(14) 0.0263(12) 0.0019(10) 0.0138(11) 0.0128(11)
C37 0.0505(16) 0.0250(13) 0.0300(13) -0.0017(10) 0.0166(12) 0.0117(11)
C38 0.0419(14) 0.0236(12) 0.0392(15) -0.0077(11) 0.0164(12) -0.0036(11)
C39 0.0295(12) 0.0216(11) 0.0346(13) -0.0034(10) 0.0147(11) -0.0017(9)
C40 0.0201(10) 0.0206(10) 0.0216(11) -0.0019(8) 0.0109(9) 0.0002(8)
C41 0.0235(11) 0.0271(12) 0.0267(12) 0.0017(9) 0.0100(10) -0.0030(9)
C42 0.0270(12) 0.0366(15) 0.0276(13) 0.0010(11) 0.0069(10) 0.0013(10)
C43 0.0273(12) 0.0379(15) 0.0326(14) -0.0105(12) 0.0072(11) -0.0052(11)
C44 0.0401(15) 0.0307(14) 0.0386(15) -0.0044(12) 0.0103(12) -0.0169(12)
C45 0.0323(12) 0.0244(12) 0.0286(12) 0.0011(10) 0.0096(10) -0.0059(10)
C55 0.0439(15) 0.0424(16) 0.0309(14) 0.0003(12) 0.0121(12) -0.0065(13)
Cl4A 0.064(4) 0.172(10) 0.043(4) 0.033(5) 0.010(3) -0.050(6)
Cl2A 0.096(6) 0.085(8) 0.183(12) -0.078(7) 0.031(7) 0.001(5)

loop_
_atom_type_symbol
_atom_type_description
_atom_type_scat_dispersion_real
_atom_type_scat_dispersion_imag
_atom_type_scat_source
C C 0.0033 0.0016 'International Tables Vol C Tables 4.2.6.8 and 6.1.1.4'
H H 0.0000 0.0000 'International Tables Vol C Tables 4.2.6.8 and 6.1.1.4'
O O 0.0106 0.0060 'International Tables Vol C Tables 4.2.6.8 and 6.1.1.4'
N N 0.0061 0.0033 'International Tables Vol C Tables 4.2.6.8 and 6.1.1.4'
P P 0.1023 0.0942 'International Tables Vol C Tables 4.2.6.8 and 6.1.1.4'
Ru Ru -1.2594 0.8363 'International Tables Vol C Tables 4.2.6.8 and 6.1.1.4'
Cl Cl 0.1484 0.1585 'International Tables Vol C Tables 4.2.6.8 and 6.1.1.4'

loop_
_geom_angle_atom_site_label_1
_geom_angle_atom_site_label_2
_geom_angle_atom_site_label_3
_geom_angle
C1 Ru1 N1 172.14(9)
C1 Ru1 P2 87.29(7)
N1 Ru1 P2 91.68(5)
C1 Ru1 P1 90.34(7)
N1 Ru1 P1 90.40(5)
P2 Ru1 P1 176.89(2)
C1 Ru1 Cl1 101.60(7)
N1 Ru1 Cl1 86.23(5)
P2 Ru1 Cl1 92.166(19)
P1 Ru1 Cl1 90.277(19)
C22 P1 C16 102.77(11)
C22 P1 C10 103.13(10)
C16 P1 C10 102.73(10)
C22 P1 Ru1 114.83(7)
C16 P1 Ru1 117.00(8)
C10 P1 Ru1 114.54(7)
C2 N1 C3 105.81(19)
C2 N1 Ru1 124.37(15)
C3 N1 Ru1 129.73(15)
O1 C1 Ru1 173.8(2)
C40 P2 C34 102.16(10)
C40 P2 C28 104.40(10)
C34 P2 C28 100.43(10)
C40 P2 Ru1 115.55(7)
C34 P2 Ru1 117.88(7)
C28 P2 Ru1 114.31(7)
C2 N2 C4 107.45(19)
C2 N2 C8 126.3(2)
C4 N2 C8 126.2(2)
N1 C2 N2 111.3(2)
C4 C3 N1 109.3(2)
C4 C3 C5 128.0(2)
N1 C3 C5 122.7(2)
C3 C4 N2 106.1(2)
C3 C4 C6 130.8(2)
N2 C4 C6 123.1(2)
N2 C8 C9 111.3(2)
N2 C8 C7 110.9(2)
C9 C8 C7 111.6(3)
C11 C10 C15 118.4(2)
C11 C10 P1 119.23(17)
C15 C10 P1 122.30(19)
C10 C11 C12 120.7(2)
C13 C12 C11 120.2(3)
C14 C13 C12 119.7(2)
C13 C14 C15 120.6(2)
C14 C15 C10 120.4(3)
C17 C16 C21 118.2(2)
C17 C16 P1 119.25(19)
C21 C16 P1 122.5(2)
C16 C17 C18 120.5(3)
C19 C18 C17 119.9(3)
C20 C19 C18 120.2(3)
C19 C20 C21 120.0(3)
C20 C21 C16 121.1(3)
C23 C22 C27 118.5(2)
C23 C22 P1 120.00(18)
C27 C22 P1 121.37(18)
C24 C23 C22 120.8(2)
C25 C24 C23 120.4(3)
C26 C25 C24 119.6(2)
C25 C26 C27 120.6(2)
C26 C27 C22 120.1(2)
C29 C28 C33 117.9(2)
C29 C28 P2 122.60(17)
C33 C28 P2 119.48(17)
C30 C29 C28 121.0(2)
C31 C30 C29 120.6(2)
C30 C31 C32 119.1(2)
C31 C32 C33 120.6(2)
C32 C33 C28 120.7(2)
C39 C34 C35 118.5(2)
C39 C34 P2 119.68(17)
C35 C34 P2 121.36(17)
C36 C35 C34 120.7(2)
C37 C36 C35 120.2(2)
C36 C37 C38 120.0(2)
C37 C38 C39 120.0(2)
C34 C39 C38 120.6(2)
C45 C40 C41 118.1(2)
C45 C40 P2 123.21(18)
C41 C40 P2 118.63(17)
C42 C41 C40 121.7(2)
C41 C42 C43 119.3(2)
C44 C43 C42 119.9(2)
C43 C44 C45 120.7(2)
C40 C45 C44 120.3(2)
Cl2A C55 Cl4 87.6(5)
Cl2A C55 Cl3 121.4(4)
Cl4 C55 Cl3 113.84(17)
Cl2A C55 Cl2 21.3(5)
Cl4 C55 Cl2 108.65(18)
Cl3 C55 Cl2 107.89(17)
Cl2A C55 Cl4A 113.4(6)
Cl4 C55 Cl4A 26.2(3)
Cl3 C55 Cl4A 95.1(3)
Cl2 C55 Cl4A 134.1(4)

loop_
_geom_bond_atom_site_label_1
_geom_bond_atom_site_label_2
_geom_bond_distance
Ru1 C1 1.844(3)
Ru1 N1 2.1816(18)
Ru1 P2 2.3459(6)
Ru1 P1 2.3538(6)
Ru1 Cl1 2.5453(6)
P1 C22 1.829(2)
P1 C16 1.833(2)
P1 C10 1.838(2)
O1 C1 1.119(3)
N1 C2 1.323(3)
N1 C3 1.394(3)
Cl2 C55 1.775(3)
P2 C40 1.833(2)
P2 C34 1.836(2)
P2 C28 1.843(2)
N2 C2 1.351(3)
N2 C4 1.384(3)
N2 C8 1.481(3)
Cl3 C55 1.747(3)
C3 C4 1.363(3)
C3 C5 1.494(3)
Cl4 C55 1.742(3)
C4 C6 1.499(3)
C7 C8 1.513(4)
C8 C9 1.507(4)
C10 C11 1.387(3)
C10 C15 1.394(3)
C11 C12 1.391(3)
C12 C13 1.378(4)
C13 C14 1.374(4)
C14 C15 1.387(4)
C16 C17 1.385(4)
C16 C21 1.392(4)
C17 C18 1.395(4)
C18 C19 1.380(5)
C19 C20 1.362(5)
C20 C21 1.386(4)
C22 C23 1.391(3)
C22 C27 1.396(3)
C23 C24 1.384(3)
C24 C25 1.380(4)
C25 C26 1.375(4)
C26 C27 1.393(3)
C28 C29 1.391(3)
C28 C33 1.398(3)
C29 C30 1.390(3)
C30 C31 1.376(3)
C31 C32 1.386(4)
C32 C33 1.389(3)
C34 C39 1.393(3)
C34 C35 1.400(3)
C35 C36 1.387(3)
C36 C37 1.381(4)
C37 C38 1.385(4)
C38 C39 1.394(3)
C40 C45 1.391(3)
C40 C41 1.392(3)
C41 C42 1.384(3)
C42 C43 1.387(4)
C43 C44 1.373(4)
C44 C45 1.392(3)
C55 Cl2A 1.596(12)
C55 Cl4A 1.806(8)
